data_2236368
loop_
_publ_author_name
'Ali, Basem F.'
'Al-Far, Rawhi'
'Haddad, Salim F.'

_publ_section_title
;
 3-(Ammoniomethyl)pyridinium dibromide
;
_journal_issue 11
_journal_name_full 'Acta Crystallographica Section E'
_journal_page_first o3066
_journal_paper_doi 10.1107/S1600536812040937
_journal_volume 68
_journal_year 2012
_chemical_formula_iupac 'C6 H10 N2 + , 2Br-'
_chemical_formula_moiety 'C6 H10 N2, 2(Br)'
_chemical_formula_sum 'C6 H10 Br2 N2'
_chemical_formula_weight 269.96
_chemical_name_common (3-MeNH3pyrH).2Br
_chemical_name_systematic '3-(Ammoniomethyl)pyridinium dibromide'
_space_group_IT_number 14
_symmetry_cell_setting monoclinic
_symmetry_space_group_name_Hall '-P 2ybc'
_symmetry_space_group_name_H-M 'P 1 21/c 1'
_atom_sites_solution_hydrogens geom
_atom_sites_solution_primary direct
_atom_sites_solution_secondary difmap
_audit_creation_method SHELXL-97
_cell_angle_alpha 90.00
_cell_angle_beta 113.092(6)
_cell_angle_gamma 90.00
_cell_formula_units_Z 4
_cell_length_a 11.1588(6)
_cell_length_b 9.3902(5)
_cell_length_c 9.3833(5)
_cell_measurement_reflns_used 400
_cell_measurement_temperature 293(2)
_cell_measurement_theta_max 28.80
_cell_measurement_theta_min 3.39
_cell_volume 904.43(9)
_computing_cell_refinement 'CrysAlis PRO (Agilent, 2011)'
_computing_data_collection 'CrysAlis PRO (Agilent, 2011)'
_computing_data_reduction 'CrysAlis PRO (Agilent, 2011)'
_computing_molecular_graphics 'SHELXTL (Sheldrick, 2008)'
_computing_publication_material 'SHELXTL (Sheldrick, 2008)'
_computing_structure_refinement 'SHELXL97 (Sheldrick, 2008)'
_computing_structure_solution 'SHELXS97 (Sheldrick, 2008)'
_diffrn_ambient_temperature 293(2)
_diffrn_detector_area_resol_mean 16.0534
_diffrn_measured_fraction_theta_full 0.987
_diffrn_measured_fraction_theta_max 0.987
_diffrn_measurement_device_type 'Agilent Xcalibur EOS'
_diffrn_measurement_method '\w scans'
_diffrn_radiation_monochromator graphite
_diffrn_radiation_source 'fine-focus sealed tube'
_diffrn_radiation_type MoK\a
_diffrn_radiation_wavelength 0.71073
_diffrn_reflns_av_R_equivalents 0.0267
_diffrn_reflns_av_sigmaI/netI 0.0497
_diffrn_reflns_limit_h_max 15
_diffrn_reflns_limit_h_min -14
_diffrn_reflns_limit_k_max 12
_diffrn_reflns_limit_k_min -6
_diffrn_reflns_limit_l_max 11
_diffrn_reflns_limit_l_min -12
_diffrn_reflns_number 4032
_diffrn_reflns_theta_full 28.99
_diffrn_reflns_theta_max 28.99
_diffrn_reflns_theta_min 3.25
_diffrn_standards_decay_% 0.01
_exptl_absorpt_coefficient_mu 8.896
_exptl_absorpt_correction_T_max 0.343
_exptl_absorpt_correction_T_min 0.143
_exptl_absorpt_correction_type multi-scan
_exptl_absorpt_process_details '(CrysAlis PRO; Agilent, 2011)'
_exptl_crystal_colour colorless
_exptl_crystal_density_diffrn 1.983
_exptl_crystal_density_method 'not measured'
_exptl_crystal_description block
_exptl_crystal_F_000 520
_exptl_crystal_size_max 0.23
_exptl_crystal_size_mid 0.18
_exptl_crystal_size_min 0.12
_refine_diff_density_max 0.602
_refine_diff_density_min -0.502
_refine_ls_extinction_method none
_refine_ls_goodness_of_fit_ref 1.024
_refine_ls_hydrogen_treatment constr
_refine_ls_matrix_type full
_refine_ls_number_parameters 92
_refine_ls_number_reflns 2401
_refine_ls_number_restraints 0
_refine_ls_restrained_S_all 1.024
_refine_ls_R_factor_all 0.0528
_refine_ls_R_factor_gt 0.0358
_refine_ls_shift/su_max 0.001
_refine_ls_shift/su_mean 0.000
_refine_ls_structure_factor_coef Fsqd
_refine_ls_weighting_details 'calc w=1/[\s^2^(Fo^2^)+(0.0252P)^2^+0.0000P] where P=(Fo^2^+2Fc^2^)/3'
_refine_ls_weighting_scheme calc
_refine_ls_wR_factor_gt 0.0638
_refine_ls_wR_factor_ref 0.0701
_reflns_number_gt 1641
_reflns_number_total 2401
_reflns_threshold_expression >2\s(I)
_cod_data_source_file im2401.cif
_cod_data_source_block I
_cod_original_cell_volume 904.44(9)
_cod_original_sg_symbol_H-M 'P 21/c'
_cod_database_code 2236368
_cod_database_fobs_code 2236368

loop_
_symmetry_equiv_pos_as_xyz
'x, y, z'
'-x, y+1/2, -z+1/2'
'-x, -y, -z'
'x, -y-1/2, z-1/2'

loop_
_atom_site_type_symbol
_atom_site_label
_atom_site_fract_x
_atom_site_fract_y
_atom_site_fract_z
_atom_site_U_iso_or_equiv
_atom_site_adp_type
_atom_site_calc_flag
_atom_site_refinement_flags
_atom_site_occupancy
_atom_site_symmetry_multiplicity
Br Br1 1.05938(4) 0.77590(4) 1.03996(4) 0.03142(12) Uani d . 1 1
N N1 0.6363(3) 0.4773(4) 0.3288(3) 0.0351(8) Uani d . 1 1
H H1A 0.6244 0.5040 0.2366 0.042 Uiso calc R 1 1
Br Br2 0.69216(3) 0.57502(5) 0.03324(4) 0.03665(14) Uani d . 1 1
N N2 0.9797(3) 0.5140(3) 0.7751(3) 0.0315(8) Uani d . 1 1
H H2B 1.0386 0.5659 0.8489 0.047 Uiso calc R 1 1
H H2C 1.0002 0.5105 0.6926 0.047 Uiso calc R 1 1
H H2D 0.9785 0.4262 0.8102 0.047 Uiso calc R 1 1
C C2 0.7269(3) 0.5432(4) 0.4486(4) 0.0295(9) Uani d . 1 1
H H2A 0.7761 0.6162 0.4315 0.035 Uiso calc R 1 1
C C3 0.7476(3) 0.5032(4) 0.5971(4) 0.0271(9) Uani d . 1 1
C C4 0.6744(3) 0.3937(4) 0.6182(4) 0.0325(9) Uani d . 1 1
H H4A 0.6875 0.3647 0.7180 0.039 Uiso calc R 1 1
C C5 0.5817(4) 0.3262(5) 0.4923(4) 0.0399(10) Uani d . 1 1
H H5A 0.5326 0.2515 0.5062 0.048 Uiso calc R 1 1
C C6 0.5634(4) 0.3716(5) 0.3462(4) 0.0392(10) Uani d . 1 1
H H6A 0.5005 0.3288 0.2597 0.047 Uiso calc R 1 1
C C7 0.8494(3) 0.5797(4) 0.7313(4) 0.0321(9) Uani d . 1 1
H H7A 0.8533 0.6786 0.7036 0.039 Uiso calc R 1 1
H H7B 0.8247 0.5774 0.8196 0.039 Uiso calc R 1 1

loop_
_atom_site_aniso_label
_atom_site_aniso_U_11
_atom_site_aniso_U_22
_atom_site_aniso_U_33
_atom_site_aniso_U_12
_atom_site_aniso_U_13
_atom_site_aniso_U_23
Br1 0.0375(2) 0.0275(2) 0.0308(2) -0.00378(18) 0.01508(16) -0.00248(17)
N1 0.0401(19) 0.042(2) 0.0205(15) 0.0105(18) 0.0088(14) 0.0037(15)
Br2 0.0324(2) 0.0465(3) 0.0321(2) 0.0023(2) 0.01373(16) 0.00552(19)
N2 0.0290(16) 0.035(2) 0.0273(15) -0.0019(16) 0.0080(13) 0.0035(15)
C2 0.0294(19) 0.031(2) 0.033(2) 0.0020(18) 0.0170(16) 0.0029(18)
C3 0.0222(18) 0.033(2) 0.0257(18) 0.0061(18) 0.0095(15) 0.0018(17)
C4 0.0285(19) 0.041(3) 0.0271(19) -0.0018(19) 0.0098(15) 0.0064(19)
C5 0.033(2) 0.041(3) 0.044(2) -0.009(2) 0.0128(18) 0.003(2)
C6 0.032(2) 0.043(3) 0.033(2) -0.001(2) 0.0021(17) -0.007(2)
C7 0.031(2) 0.034(3) 0.0305(19) 0.0019(19) 0.0120(16) -0.0033(18)

loop_
_atom_type_symbol
_atom_type_description
_atom_type_scat_dispersion_real
_atom_type_scat_dispersion_imag
_atom_type_scat_source
C C 0.0033 0.0016 'International Tables Vol C Tables 4.2.6.8 and 6.1.1.4'
H H 0.0000 0.0000 'International Tables Vol C Tables 4.2.6.8 and 6.1.1.4'
N N 0.0061 0.0033 'International Tables Vol C Tables 4.2.6.8 and 6.1.1.4'
Br Br -0.2901 2.4595 'International Tables Vol C Tables 4.2.6.8 and 6.1.1.4'

loop_
_geom_angle_atom_site_label_1
_geom_angle_atom_site_label_2
_geom_angle_atom_site_label_3
_geom_angle
C6 N1 C2 122.7(3)
C6 N1 H1A 118.6
C2 N1 H1A 118.6
C7 N2 H2B 109.5
C7 N2 H2C 109.5
H2B N2 H2C 109.5
C7 N2 H2D 109.5
H2B N2 H2D 109.5
H2C N2 H2D 109.5
N1 C2 C3 119.9(4)
N1 C2 H2A 120.1
C3 C2 H2A 120.1
C2 C3 C4 118.6(3)
C2 C3 C7 119.3(3)
C4 C3 C7 122.1(3)
C3 C4 C5 120.5(3)
C3 C4 H4A 119.8
C5 C4 H4A 119.8
C6 C5 C4 118.7(4)
C6 C5 H5A 120.7
C4 C5 H5A 120.7
N1 C6 C5 119.6(4)
N1 C6 H6A 120.2
C5 C6 H6A 120.2
N2 C7 C3 111.7(3)
N2 C7 H7A 109.3
C3 C7 H7A 109.3
N2 C7 H7B 109.3
C3 C7 H7B 109.3
H7A C7 H7B 107.9

loop_
_geom_bond_atom_site_label_1
_geom_bond_atom_site_label_2
_geom_bond_distance
N1 C6 1.333(5)
N1 C2 1.333(4)
N1 H1A 0.8600
N2 C7 1.482(4)
N2 H2B 0.8900
N2 H2C 0.8900
N2 H2D 0.8900
C2 C3 1.372(5)
C2 H2A 0.9300
C3 C4 1.375(5)
C3 C7 1.507(5)
C4 C5 1.382(5)
C4 H4A 0.9300
C5 C6 1.373(5)
C5 H5A 0.9300
C6 H6A 0.9300
C7 H7A 0.9700
C7 H7B 0.9700

loop_
_geom_hbond_atom_site_label_D
_geom_hbond_atom_site_label_H
_geom_hbond_atom_site_label_A
_geom_hbond_site_symmetry_A
_geom_hbond_distance_DH
_geom_hbond_distance_HA
_geom_hbond_distance_DA
_geom_hbond_angle_DHA
N2 H2B Br1 . 0.89 2.61 3.358(3) 141.8
N2 H2C Br1 4_575 0.89 2.69 3.330(3) 129.5
N2 H2D Br1 3_767 0.89 2.49 3.348(3) 160.7
N1 H1A Br2 . 0.86 2.41 3.206(3) 155.0
C5 H5A Br2 2_645 0.93 2.91 3.793(4) 159.8
C6 H6A Br2 3_665 0.93 2.89 3.619(4) 136.0

loop_
_geom_torsion_atom_site_label_1
_geom_torsion_atom_site_label_2
_geom_torsion_atom_site_label_3
_geom_torsion_atom_site_label_4
_geom_torsion
C6 N1 C2 C3 -0.3(6)
N1 C2 C3 C4 0.9(5)
N1 C2 C3 C7 -179.4(3)
C2 C3 C4 C5 -0.4(6)
C7 C3 C4 C5 179.8(4)
C3 C4 C5 C6 -0.6(6)
C2 N1 C6 C5 -0.6(6)
C4 C5 C6 N1 1.1(6)
C2 C3 C7 N2 -87.9(4)
C4 C3 C7 N2 91.9(4)

loop_
_cod_related_entry_id
_cod_related_entry_database
_cod_related_entry_code
1 ChemSpider 30658096
